data_7154004
loop_
_publ_author_name
'Akiyama, Hirotaka'
'Inoue, Takafumi'
'Tajima, Nobuo'
'Kuroda, Reiko'
'Imai, Yoshitane'

_publ_section_title
;
 Multiple optical properties of a naphthoquinone pigment:
 2-methyl-3-(hydroxyphenylthio)-1,4-naphthalenedione.
;
_journal_issue 40
_journal_name_full 'Organic &amp; biomolecular chemistry'
_journal_page_first 7965
_journal_page_last 7970
_journal_paper_doi 10.1039/c4ob01058b
_journal_volume 12
_journal_year 2014
_chemical_formula_sum 'C17 H12 O3 S'
_chemical_formula_weight 296.33
_chemical_name_systematic
;
 ?
;
_space_group_IT_number 14
_symmetry_cell_setting monoclinic
_symmetry_space_group_name_Hall '-P 2yn'
_symmetry_space_group_name_H-M 'P 1 21/n 1'
_atom_sites_solution_hydrogens geom
_atom_sites_solution_primary direct
_atom_sites_solution_secondary difmap
_audit_creation_method SHELXL-97
_cell_angle_alpha 90.00
_cell_angle_beta 103.057(2)
_cell_angle_gamma 90.00
_cell_formula_units_Z 8
_cell_length_a 13.1132(16)
_cell_length_b 7.6905(9)
_cell_length_c 28.214(4)
_cell_measurement_reflns_used 5966
_cell_measurement_temperature 93(2)
_cell_measurement_theta_max 27.80
_cell_measurement_theta_min 2.43
_cell_volume 2771.7(6)
_computing_structure_refinement 'SHELXL-97 (Sheldrick, 2008)'
_diffrn_ambient_temperature 93(2)
_diffrn_measured_fraction_theta_full 0.984
_diffrn_measured_fraction_theta_max 0.984
_diffrn_radiation_monochromator graphite
_diffrn_radiation_source 'fine-focus sealed tube'
_diffrn_radiation_type MoK\a
_diffrn_radiation_wavelength 0.71073
_diffrn_reflns_av_R_equivalents 0.0214
_diffrn_reflns_av_sigmaI/netI 0.0303
_diffrn_reflns_limit_h_max 14
_diffrn_reflns_limit_h_min -16
_diffrn_reflns_limit_k_max 9
_diffrn_reflns_limit_k_min -9
_diffrn_reflns_limit_l_max 35
_diffrn_reflns_limit_l_min -34
_diffrn_reflns_number 15993
_diffrn_reflns_theta_full 27.10
_diffrn_reflns_theta_max 27.10
_diffrn_reflns_theta_min 1.60
_exptl_absorpt_coefficient_mu 0.240
_exptl_absorpt_correction_T_max 0.9314
_exptl_absorpt_correction_T_min 0.8975
_exptl_absorpt_correction_type empirical
_exptl_crystal_colour yellow
_exptl_crystal_density_diffrn 1.420
_exptl_crystal_density_method 'not measured'
_exptl_crystal_description plate
_exptl_crystal_F_000 1232
_exptl_crystal_size_max 0.46
_exptl_crystal_size_mid 0.33
_exptl_crystal_size_min 0.30
_refine_diff_density_max 0.588
_refine_diff_density_min -0.286
_refine_diff_density_rms 0.069
_refine_ls_extinction_method none
_refine_ls_goodness_of_fit_ref 1.107
_refine_ls_hydrogen_treatment mixed
_refine_ls_matrix_type full
_refine_ls_number_parameters 383
_refine_ls_number_reflns 6023
_refine_ls_number_restraints 0
_refine_ls_restrained_S_all 1.107
_refine_ls_R_factor_all 0.0706
_refine_ls_R_factor_gt 0.0624
_refine_ls_shift/su_max 0.000
_refine_ls_shift/su_mean 0.000
_refine_ls_structure_factor_coef Fsqd
_refine_ls_weighting_details 'calc w=1/[\s^2^(Fo^2^)+(0.0852P)^2^+2.0085P] where P=(Fo^2^+2Fc^2^)/3'
_refine_ls_weighting_scheme calc
_refine_ls_wR_factor_gt 0.1785
_refine_ls_wR_factor_ref 0.1842
_reflns_number_gt 5138
_reflns_number_total 6023
_reflns_threshold_expression >2\s(I)
_cod_data_source_file c4ob01058b2.cif
_cod_data_source_block k293
_cod_depositor_comments
;
The following automatic conversions were performed:

'_symmetry_cell_setting' value 'Monoclinic' changed to 'monoclinic'
according to
/usr/data/users/saulius/crontab/automatic-downloads/rss-feeds/RSC/lib/dictionaries/cif_core.dic
dictionary named 'cif_core.dic' version 2.4.2 from 2011-04-26.

Automatic conversion script
Id: cif_fix_values 2281 2013-09-26 08:29:07Z andrius 

 Adding full bibliography for 7154004--7154005.cif.
;
_cod_original_sg_symbol_H-M P21/n
_cod_database_code 7154004

loop_
_symmetry_equiv_pos_as_xyz
'x, y, z'
'-x+1/2, y+1/2, -z+1/2'
'-x, -y, -z'
'x-1/2, -y-1/2, z-1/2'

loop_
_atom_site_label
_atom_site_type_symbol
_atom_site_fract_x
_atom_site_fract_y
_atom_site_fract_z
_atom_site_U_iso_or_equiv
_atom_site_adp_type
_atom_site_occupancy
_atom_site_symmetry_multiplicity
_atom_site_calc_flag
_atom_site_refinement_flags
S12 S 0.50676(5) 0.17127(9) 0.13547(3) 0.0519(2) Uani 1 1 d .
S30 S 1.13212(6) 0.68109(9) 0.13793(3) 0.0546(2) Uani 1 1 d .
C18 C 0.42292(19) 0.4988(4) 0.11262(10) 0.0450(6) Uani 1 1 d .
O1 O 0.57200(16) 0.3066(3) 0.04898(7) 0.0607(6) Uani 1 1 d .
O19 O 0.98177(18) 0.8160(3) 0.05223(8) 0.0621(6) Uani 1 1 d .
C1 C 0.6483(2) 0.2583(3) 0.07949(9) 0.0420(6) Uani 1 1 d .
C13 C 0.48202(18) 0.3922(3) 0.14824(9) 0.0409(5) Uani 1 1 d .
C10 C 0.8401(2) 0.2061(3) 0.10397(10) 0.0434(6) Uani 1 1 d .
C19 C 0.9359(2) 0.7638(3) 0.08220(10) 0.0449(6) Uani 1 1 d .
C9 C 0.7544(2) 0.2723(3) 0.07027(9) 0.0414(5) Uani 1 1 d .
O22 O 0.78400(19) 0.5432(4) 0.17939(8) 0.0739(7) Uani 1 1 d .
C2 C 0.6364(2) 0.1834(3) 0.12641(9) 0.0415(5) Uani 1 1 d .
C21 C 0.9450(2) 0.6133(4) 0.16099(10) 0.0458(6) Uani 1 1 d .
C27 C 0.8197(2) 0.7722(3) 0.07266(9) 0.0442(6) Uani 1 1 d .
C3 C 0.7180(2) 0.1124(4) 0.15838(9) 0.0452(6) Uani 1 1 d .
C31 C 1.16453(19) 0.9046(4) 0.14973(10) 0.0437(6) Uani 1 1 d .
C28 C 0.7684(2) 0.7012(3) 0.10654(10) 0.0460(6) Uani 1 1 d .
O4 O 0.89714(16) 0.0485(4) 0.17640(8) 0.0680(6) Uani 1 1 d .
C32 C 1.1934(2) 1.0068(4) 0.11449(10) 0.0461(6) Uani 1 1 d .
O32 O 1.18710(19) 0.9503(3) 0.06825(8) 0.0673(6) Uani 1 1 d .
H32 H 1.1354 0.8837 0.0599 0.101 Uiso 1 1 calc R
O18 O 0.38905(18) 0.4478(3) 0.06605(8) 0.0674(6) Uani 1 1 d .
H18 H 0.4288 0.3698 0.0597 0.101 Uiso 1 1 calc R
C22 C 0.8281(2) 0.6149(4) 0.15091(10) 0.0491(6) Uani 1 1 d .
C4 C 0.8248(2) 0.1179(4) 0.14814(9) 0.0463(6) Uani 1 1 d .
C17 C 0.3951(2) 0.6641(4) 0.12515(12) 0.0545(7) Uani 1 1 d .
H17 H 0.3534 0.7368 0.1011 0.065 Uiso 1 1 calc R
C20 C 0.9937(2) 0.6876(3) 0.12899(10) 0.0428(6) Uani 1 1 d .
C23 C 0.6595(2) 0.7083(4) 0.09753(12) 0.0575(8) Uani 1 1 d .
H23 H 0.6239 0.6617 0.1205 0.069 Uiso 1 1 calc R
C8 C 0.7690(3) 0.3512(4) 0.02785(11) 0.0529(7) Uani 1 1 d .
H8 H 0.7112 0.3983 0.0050 0.063 Uiso 1 1 calc R
C33 C 1.2310(2) 1.1729(4) 0.12657(13) 0.0567(8) Uani 1 1 d .
H33 H 1.2524 1.2431 0.1028 0.068 Uiso 1 1 calc R
C34 C 1.2377(2) 1.2369(4) 0.17251(14) 0.0643(9) Uani 1 1 d .
H34 H 1.2647 1.3505 0.1805 0.077 Uiso 1 1 calc R
C14 C 0.5141(2) 0.4539(4) 0.19554(10) 0.0522(7) Uani 1 1 d .
H14 H 0.5550 0.3819 0.2200 0.063 Uiso 1 1 calc R
C25 C 0.6550(3) 0.8531(5) 0.02207(13) 0.0664(9) Uani 1 1 d .
H25 H 0.6156 0.9051 -0.0069 0.080 Uiso 1 1 calc R
C26 C 0.7635(3) 0.8487(4) 0.03054(11) 0.0557(7) Uani 1 1 d .
H26 H 0.7985 0.8975 0.0077 0.067 Uiso 1 1 calc R
C5 C 0.9399(2) 0.2167(4) 0.09480(12) 0.0557(7) Uani 1 1 d .
H5 H 0.9985 0.1715 0.1177 0.067 Uiso 1 1 calc R
C29 C 0.9997(3) 0.5270(5) 0.20728(12) 0.0668(9) Uani 1 1 d .
H29A H 0.9874 0.4013 0.2047 0.100 Uiso 1 1 calc R
H29B H 0.9726 0.5732 0.2344 0.100 Uiso 1 1 calc R
H29C H 1.0751 0.5499 0.2131 0.100 Uiso 1 1 calc R
C24 C 0.6037(3) 0.7828(5) 0.05529(13) 0.0670(9) Uani 1 1 d .
H24 H 0.5295 0.7859 0.0489 0.080 Uiso 1 1 calc R
C7 C 0.8693(3) 0.3603(4) 0.01940(13) 0.0645(9) Uani 1 1 d .
H7 H 0.8799 0.4136 -0.0095 0.077 Uiso 1 1 calc R
C16 C 0.4276(3) 0.7225(4) 0.17197(13) 0.0619(8) Uani 1 1 d .
H16 H 0.4089 0.8361 0.1801 0.074 Uiso 1 1 calc R
C35 C 1.2058(3) 1.1391(5) 0.20703(13) 0.0656(9) Uani 1 1 d .
H35 H 1.2087 1.1855 0.2385 0.079 Uiso 1 1 calc R
C6 C 0.9536(3) 0.2927(5) 0.05255(13) 0.0651(9) Uani 1 1 d .
H6 H 1.0216 0.2986 0.0462 0.078 Uiso 1 1 calc R
C11 C 0.7104(3) 0.0273(6) 0.20485(12) 0.0741(10) Uani 1 1 d .
H11A H 0.6407 0.0475 0.2109 0.111 Uiso 1 1 calc R
H11B H 0.7635 0.0763 0.2316 0.111 Uiso 1 1 calc R
H11C H 0.7221 -0.0980 0.2026 0.111 Uiso 1 1 calc R
C36 C 1.1694(2) 0.9713(4) 0.19566(11) 0.0537(7) Uani 1 1 d .
H36 H 1.1478 0.9021 0.2195 0.064 Uiso 1 1 calc R
C15 C 0.4868(3) 0.6191(5) 0.20726(12) 0.0649(8) Uani 1 1 d .
H15 H 0.5089 0.6609 0.2396 0.078 Uiso 1 1 calc R

loop_
_atom_site_aniso_label
_atom_site_aniso_U_11
_atom_site_aniso_U_22
_atom_site_aniso_U_33
_atom_site_aniso_U_23
_atom_site_aniso_U_13
_atom_site_aniso_U_12
S12 0.0426(4) 0.0413(4) 0.0726(5) 0.0047(3) 0.0143(3) -0.0017(3)
S30 0.0496(4) 0.0397(4) 0.0789(5) 0.0097(3) 0.0236(4) 0.0062(3)
C18 0.0331(11) 0.0537(16) 0.0484(14) 0.0047(12) 0.0093(10) 0.0009(11)
O1 0.0495(11) 0.0786(15) 0.0489(11) 0.0094(10) 0.0000(9) 0.0120(10)
O19 0.0628(13) 0.0744(15) 0.0547(12) 0.0109(10) 0.0249(10) -0.0079(11)
C1 0.0436(13) 0.0374(13) 0.0413(13) -0.0043(10) 0.0021(10) 0.0028(10)
C13 0.0325(11) 0.0412(13) 0.0502(14) 0.0034(11) 0.0120(10) -0.0021(10)
C10 0.0444(13) 0.0392(13) 0.0455(13) -0.0133(11) 0.0078(11) 0.0030(10)
C19 0.0554(15) 0.0361(13) 0.0471(14) -0.0037(11) 0.0200(12) -0.0071(11)
C9 0.0470(13) 0.0344(12) 0.0417(13) -0.0069(10) 0.0077(11) 0.0033(10)
O22 0.0681(14) 0.0990(19) 0.0616(13) 0.0136(13) 0.0297(11) -0.0153(13)
C2 0.0401(12) 0.0367(13) 0.0460(13) -0.0034(10) 0.0061(10) 0.0017(10)
C21 0.0564(15) 0.0374(13) 0.0474(14) -0.0019(11) 0.0197(12) -0.0036(11)
C27 0.0516(14) 0.0368(13) 0.0450(13) -0.0086(11) 0.0127(11) -0.0088(11)
C3 0.0481(14) 0.0461(14) 0.0388(13) -0.0036(11) 0.0046(11) 0.0064(11)
C31 0.0335(12) 0.0414(13) 0.0559(15) 0.0082(11) 0.0094(11) 0.0038(10)
C28 0.0504(14) 0.0395(13) 0.0500(14) -0.0119(11) 0.0154(12) -0.0112(11)
O4 0.0496(12) 0.0904(18) 0.0563(12) 0.0057(12) -0.0040(9) 0.0181(12)
C32 0.0365(12) 0.0488(15) 0.0548(15) 0.0100(12) 0.0137(11) 0.0017(11)
O32 0.0738(15) 0.0741(16) 0.0603(13) 0.0029(11) 0.0284(11) -0.0162(12)
O18 0.0649(14) 0.0794(17) 0.0506(12) -0.0003(11) -0.0023(10) 0.0207(12)
C22 0.0571(16) 0.0481(15) 0.0470(14) -0.0075(12) 0.0223(12) -0.0106(12)
C4 0.0453(14) 0.0466(14) 0.0419(13) -0.0102(11) -0.0008(11) 0.0068(11)
C17 0.0426(14) 0.0546(17) 0.0688(19) 0.0149(14) 0.0175(13) 0.0114(12)
C20 0.0479(14) 0.0319(12) 0.0523(14) -0.0009(10) 0.0189(11) -0.0004(10)
C23 0.0521(16) 0.0590(18) 0.0629(18) -0.0140(14) 0.0164(14) -0.0153(14)
C8 0.0665(18) 0.0448(15) 0.0483(15) -0.0016(12) 0.0150(13) 0.0052(13)
C33 0.0392(14) 0.0533(17) 0.077(2) 0.0143(15) 0.0117(13) -0.0034(12)
C34 0.0469(16) 0.0513(17) 0.091(2) -0.0061(17) 0.0066(16) -0.0073(13)
C14 0.0476(14) 0.0610(18) 0.0455(14) 0.0039(13) 0.0054(11) 0.0028(13)
C25 0.068(2) 0.0603(19) 0.0600(19) -0.0083(15) -0.0075(16) -0.0016(16)
C26 0.0666(19) 0.0484(16) 0.0505(16) -0.0052(13) 0.0100(14) -0.0085(14)
C5 0.0450(15) 0.0595(18) 0.0624(18) -0.0161(14) 0.0121(13) 0.0049(13)
C29 0.071(2) 0.072(2) 0.0593(18) 0.0195(16) 0.0177(16) 0.0013(17)
C24 0.0503(17) 0.075(2) 0.071(2) -0.0164(18) 0.0039(15) -0.0104(16)
C7 0.085(2) 0.0558(18) 0.0622(19) -0.0063(15) 0.0376(18) -0.0003(17)
C16 0.0565(17) 0.0534(18) 0.078(2) -0.0103(16) 0.0206(16) 0.0037(14)
C35 0.0555(18) 0.072(2) 0.067(2) -0.0115(17) 0.0089(15) -0.0062(16)
C6 0.0615(19) 0.064(2) 0.079(2) -0.0158(17) 0.0345(17) -0.0022(16)
C11 0.068(2) 0.101(3) 0.0538(18) 0.0263(18) 0.0147(15) 0.022(2)
C36 0.0461(14) 0.0610(18) 0.0542(16) 0.0068(14) 0.0122(12) 0.0012(13)
C15 0.0617(19) 0.072(2) 0.0577(18) -0.0148(16) 0.0070(15) 0.0032(16)

loop_
_atom_type_symbol
_atom_type_description
_atom_type_scat_dispersion_real
_atom_type_scat_dispersion_imag
_atom_type_scat_source
C C 0.0033 0.0016 'International Tables Vol C Tables 4.2.6.8 and 6.1.1.4'
H H 0.0000 0.0000 'International Tables Vol C Tables 4.2.6.8 and 6.1.1.4'
O O 0.0106 0.0060 'International Tables Vol C Tables 4.2.6.8 and 6.1.1.4'
S S 0.1246 0.1234 'International Tables Vol C Tables 4.2.6.8 and 6.1.1.4'

loop_
_geom_angle_atom_site_label_1
_geom_angle_atom_site_label_2
_geom_angle_atom_site_label_3
_geom_angle
C2 S12 C13 101.69(12)
C20 S30 C31 101.08(12)
O18 C18 C13 122.8(3)
O18 C18 C17 117.8(3)
C13 C18 C17 119.4(3)
O1 C1 C9 120.6(2)
O1 C1 C2 120.8(2)
C9 C1 C2 118.6(2)
C14 C13 C18 119.5(3)
C14 C13 S12 119.4(2)
C18 C13 S12 120.9(2)
C5 C10 C9 119.9(3)
C5 C10 C4 119.8(3)
C9 C10 C4 120.2(2)
O19 C19 C20 121.1(3)
O19 C19 C27 120.6(3)
C20 C19 C27 118.3(2)
C8 C9 C10 119.9(3)
C8 C9 C1 120.1(2)
C10 C9 C1 120.0(2)
C3 C2 C1 121.7(2)
C3 C2 S12 121.5(2)
C1 C2 S12 116.45(18)
C20 C21 C22 119.4(3)
C20 C21 C29 124.6(3)
C22 C21 C29 116.0(2)
C26 C27 C28 120.6(3)
C26 C27 C19 120.0(3)
C28 C27 C19 119.4(2)
C2 C3 C11 124.5(3)
C2 C3 C4 119.7(2)
C11 C3 C4 115.8(2)
C36 C31 C32 120.0(3)
C36 C31 S30 119.4(2)
C32 C31 S30 120.3(2)
C23 C28 C27 119.5(3)
C23 C28 C22 119.8(3)
C27 C28 C22 120.7(3)
O32 C32 C33 118.2(3)
O32 C32 C31 122.7(3)
C33 C32 C31 119.1(3)
C32 O32 H32 109.5
C18 O18 H18 109.5
O22 C22 C28 121.4(3)
O22 C22 C21 119.2(3)
C28 C22 C21 119.3(2)
O4 C4 C10 121.5(3)
O4 C4 C3 119.2(3)
C10 C4 C3 119.3(2)
C16 C17 C18 120.2(3)
C16 C17 H17 119.9
C18 C17 H17 119.9
C21 C20 C19 122.6(3)
C21 C20 S30 121.2(2)
C19 C20 S30 115.93(19)
C24 C23 C28 119.8(3)
C24 C23 H23 120.1
C28 C23 H23 120.1
C7 C8 C9 119.3(3)
C7 C8 H8 120.4
C9 C8 H8 120.4
C34 C33 C32 120.5(3)
C34 C33 H33 119.8
C32 C33 H33 119.8
C35 C34 C33 120.7(3)
C35 C34 H34 119.6
C33 C34 H34 119.6
C15 C14 C13 120.4(3)
C15 C14 H14 119.8
C13 C14 H14 119.8
C24 C25 C26 120.7(3)
C24 C25 H25 119.7
C26 C25 H25 119.7
C27 C26 C25 119.1(3)
C27 C26 H26 120.5
C25 C26 H26 120.5
C6 C5 C10 119.8(3)
C6 C5 H5 120.1
C10 C5 H5 120.1
C21 C29 H29A 109.5
C21 C29 H29B 109.5
H29A C29 H29B 109.5
C21 C29 H29C 109.5
H29A C29 H29C 109.5
H29B C29 H29C 109.5
C23 C24 C25 120.4(3)
C23 C24 H24 119.8
C25 C24 H24 119.8
C6 C7 C8 120.6(3)
C6 C7 H7 119.7
C8 C7 H7 119.7
C17 C16 C15 120.9(3)
C17 C16 H16 119.6
C15 C16 H16 119.6
C34 C35 C36 119.4(3)
C34 C35 H35 120.3
C36 C35 H35 120.3
C5 C6 C7 120.5(3)
C5 C6 H6 119.8
C7 C6 H6 119.8
C3 C11 H11A 109.5
C3 C11 H11B 109.5
H11A C11 H11B 109.5
C3 C11 H11C 109.5
H11A C11 H11C 109.5
H11B C11 H11C 109.5
C31 C36 C35 120.2(3)
C31 C36 H36 119.9
C35 C36 H36 119.9
C16 C15 C14 119.7(3)
C16 C15 H15 120.2
C14 C15 H15 120.2

loop_
_geom_bond_atom_site_label_1
_geom_bond_atom_site_label_2
_geom_bond_distance
S12 C2 1.777(3)
S12 C13 1.782(3)
S30 C20 1.775(3)
S30 C31 1.784(3)
C18 O18 1.347(3)
C18 C13 1.389(4)
C18 C17 1.390(4)
O1 C1 1.221(3)
O19 C19 1.211(3)
C1 C9 1.476(4)
C1 C2 1.484(4)
C13 C14 1.389(4)
C10 C5 1.394(4)
C10 C9 1.394(4)
C10 C4 1.472(4)
C19 C20 1.486(4)
C19 C27 1.488(4)
C9 C8 1.393(4)
O22 C22 1.222(3)
C2 C3 1.349(4)
C21 C20 1.346(4)
C21 C22 1.495(4)
C21 C29 1.496(4)
C27 C26 1.381(4)
C27 C28 1.398(4)
C3 C11 1.488(4)
C3 C4 1.493(4)
C31 C36 1.381(4)
C31 C32 1.386(4)
C28 C23 1.394(4)
C28 C22 1.476(4)
O4 C4 1.216(3)
C32 O32 1.360(4)
C32 C33 1.384(4)
O32 H32 0.8400
O18 H18 0.8400
C17 C16 1.369(5)
C17 H17 0.9500
C23 C24 1.375(5)
C23 H23 0.9500
C8 C7 1.390(5)
C8 H8 0.9500
C33 C34 1.371(5)
C33 H33 0.9500
C34 C35 1.369(5)
C34 H34 0.9500
C14 C15 1.380(5)
C14 H14 0.9500
C25 C24 1.381(5)
C25 C26 1.389(5)
C25 H25 0.9500
C26 H26 0.9500
C5 C6 1.375(5)
C5 H5 0.9500
C29 H29A 0.9800
C29 H29B 0.9800
C29 H29C 0.9800
C24 H24 0.9500
C7 C6 1.378(5)
C7 H7 0.9500
C16 C15 1.370(5)
C16 H16 0.9500
C35 C36 1.388(5)
C35 H35 0.9500
C6 H6 0.9500
C11 H11A 0.9800
C11 H11B 0.9800
C11 H11C 0.9800
C36 H36 0.9500
C15 H15 0.9500

loop_
_geom_hbond_atom_site_label_D
_geom_hbond_atom_site_label_H
_geom_hbond_atom_site_label_A
_geom_hbond_distance_DH
_geom_hbond_distance_HA
_geom_hbond_distance_DA
_geom_hbond_angle_DHA
O18 H18 O1 0.84 2.03 2.773(3) 147.5
O32 H32 O19 0.84 2.04 2.823(3) 154.0

loop_
_geom_torsion_atom_site_label_1
_geom_torsion_atom_site_label_2
_geom_torsion_atom_site_label_3
_geom_torsion_atom_site_label_4
_geom_torsion
O18 C18 C13 C14 -179.9(3)
C17 C18 C13 C14 -1.3(4)
O18 C18 C13 S12 -5.9(4)
C17 C18 C13 S12 172.7(2)
C2 S12 C13 C14 -85.3(2)
C2 S12 C13 C18 100.7(2)
C5 C10 C9 C8 -1.0(4)
C4 C10 C9 C8 -178.2(2)
C5 C10 C9 C1 178.9(2)
C4 C10 C9 C1 1.7(4)
O1 C1 C9 C8 4.2(4)
C2 C1 C9 C8 -176.2(2)
O1 C1 C9 C10 -175.7(3)
C2 C1 C9 C10 3.9(3)
O1 C1 C2 C3 172.8(3)
C9 C1 C2 C3 -6.8(4)
O1 C1 C2 S12 -0.8(3)
C9 C1 C2 S12 179.65(18)
C13 S12 C2 C3 110.9(2)
C13 S12 C2 C1 -75.5(2)
O19 C19 C27 C26 -3.6(4)
C20 C19 C27 C26 177.3(2)
O19 C19 C27 C28 176.0(3)
C20 C19 C27 C28 -3.0(4)
C1 C2 C3 C11 -176.8(3)
S12 C2 C3 C11 -3.6(4)
C1 C2 C3 C4 3.8(4)
S12 C2 C3 C4 177.01(19)
C20 S30 C31 C36 80.4(2)
C20 S30 C31 C32 -105.1(2)
C26 C27 C28 C23 0.0(4)
C19 C27 C28 C23 -179.7(2)
C26 C27 C28 C22 178.2(3)
C19 C27 C28 C22 -1.4(4)
C36 C31 C32 O32 -177.8(3)
S30 C31 C32 O32 7.8(4)
C36 C31 C32 C33 2.6(4)
S30 C31 C32 C33 -171.8(2)
C23 C28 C22 O22 2.7(4)
C27 C28 C22 O22 -175.5(3)
C23 C28 C22 C21 -178.0(3)
C27 C28 C22 C21 3.7(4)
C20 C21 C22 O22 178.0(3)
C29 C21 C22 O22 -2.1(4)
C20 C21 C22 C28 -1.3(4)
C29 C21 C22 C28 178.6(3)
C5 C10 C4 O4 -2.3(4)
C9 C10 C4 O4 174.8(3)
C5 C10 C4 C3 178.1(2)
C9 C10 C4 C3 -4.8(4)
C2 C3 C4 O4 -177.6(3)
C11 C3 C4 O4 2.9(4)
C2 C3 C4 C10 2.0(4)
C11 C3 C4 C10 -177.5(3)
O18 C18 C17 C16 -179.9(3)
C13 C18 C17 C16 1.4(4)
C22 C21 C20 C19 -3.4(4)
C29 C21 C20 C19 176.8(3)
C22 C21 C20 S30 -177.28(19)
C29 C21 C20 S30 2.9(4)
O19 C19 C20 C21 -173.4(3)
C27 C19 C20 C21 5.6(4)
O19 C19 C20 S30 0.7(3)
C27 C19 C20 S30 179.82(18)
C31 S30 C20 C21 -111.9(2)
C31 S30 C20 C19 73.8(2)
C27 C28 C23 C24 0.8(4)
C22 C28 C23 C24 -177.5(3)
C10 C9 C8 C7 1.1(4)
C1 C9 C8 C7 -178.8(3)
O32 C32 C33 C34 179.2(3)
C31 C32 C33 C34 -1.3(4)
C32 C33 C34 C35 -1.0(5)
C18 C13 C14 C15 0.5(4)
S12 C13 C14 C15 -173.6(2)
C28 C27 C26 C25 -0.4(4)
C19 C27 C26 C25 179.2(3)
C24 C25 C26 C27 0.2(5)
C9 C10 C5 C6 0.1(4)
C4 C10 C5 C6 177.3(3)
C28 C23 C24 C25 -1.0(5)
C26 C25 C24 C23 0.5(5)
C9 C8 C7 C6 -0.2(5)
C18 C17 C16 C15 -0.7(5)
C33 C34 C35 C36 1.9(5)
C10 C5 C6 C7 0.7(5)
C8 C7 C6 C5 -0.7(5)
C32 C31 C36 C35 -1.7(4)
S30 C31 C36 C35 172.7(2)
C34 C35 C36 C31 -0.6(5)
C17 C16 C15 C14 0.0(5)
C13 C14 C15 C16 0.1(5)
